data_1543868
loop_
_publ_author_name
'G\"orbitz, Carl Henrik'
'Karen, Pavel'
'Du\<sek, Michal'
'Pet\<r\'i\<cek, V\'aclav'

_publ_section_title
;
 An exceptional series of phase transitions in hydrophobic amino acids
 with linear side chains
;
_journal_issue 5
_journal_name_full IUCrJ
_journal_page_first
;
;
_journal_paper_doi 10.1107/S2052252516010472
_journal_volume 3
_journal_year 2016
_chemical_absolute_configuration rm
_chemical_formula_moiety 'C6 H13 N O2'
_chemical_formula_sum 'C6 H13 N O2'
_chemical_formula_weight 131.17
_chemical_name_common L-norleucine
_chemical_name_systematic
;
 S-2-aminohexanoic acid
;
_space_group_crystal_system monoclinic
_space_group_IT_number 5
_space_group_name_Hall 'C 2y'
_space_group_name_H-M_alt 'C 1 2 1'
_symmetry_space_group_name_Hall 'C 2y'
_symmetry_space_group_name_H-M 'C 1 2 1'
_atom_sites_solution_hydrogens geom
_atom_sites_solution_primary direct
_atom_sites_solution_secondary difmap
_audit_creation_method SHELXL-2013
_cell_angle_alpha 90
_cell_angle_beta 97.628(2)
_cell_angle_gamma 90
_cell_formula_units_Z 4
_cell_length_a 9.5327(7)
_cell_length_b 5.2545(4)
_cell_length_c 14.9590(10)
_cell_measurement_reflns_used 3352
_cell_measurement_temperature 210(2)
_cell_measurement_theta_max 25.67
_cell_measurement_theta_min 2.25
_cell_volume 742.66(9)
_computing_cell_refinement 'APEX2 (Bruker, 2014)'
_computing_data_collection 'APEX2 (Bruker, 2014)'
_computing_data_reduction 'APEX2 (Bruker, 2014)'
_computing_molecular_graphics 'MERCURY (Macrae et al., 2008)'
_computing_publication_material 'SHELXL (Sheldrick, 2015b)'
_computing_structure_refinement 'SHELXL (Sheldrick, 2015b)'
_computing_structure_solution 'SHELXT (Sheldrick, 2015a)'
_diffrn_ambient_temperature 210(2)
_diffrn_detector_area_resol_mean 8.3
_diffrn_measured_fraction_theta_full 0.997
_diffrn_measured_fraction_theta_max 1.000
_diffrn_measurement_device_type 'Bruker D8 Vantage single crystal CCD'
_diffrn_measurement_method 'Sets of exposures each taken over 0.5\% \w rotation'
_diffrn_radiation_monochromator graphite
_diffrn_radiation_type MoK\a
_diffrn_radiation_wavelength 0.71073
_diffrn_reflns_av_R_equivalents 0.0272
_diffrn_reflns_av_unetI/netI 0.0269
_diffrn_reflns_Laue_measured_fraction_full 0.997
_diffrn_reflns_Laue_measured_fraction_max 1.000
_diffrn_reflns_limit_h_max 11
_diffrn_reflns_limit_h_min -11
_diffrn_reflns_limit_k_max 6
_diffrn_reflns_limit_k_min -6
_diffrn_reflns_limit_l_max 18
_diffrn_reflns_limit_l_min -18
_diffrn_reflns_number 6243
_diffrn_reflns_point_group_measured_fraction_full 0.993
_diffrn_reflns_point_group_measured_fraction_max 0.992
_diffrn_reflns_theta_full 25.242
_diffrn_reflns_theta_max 25.705
_diffrn_reflns_theta_min 2.748
_exptl_absorpt_coefficient_mu 0.087
_exptl_absorpt_correction_T_max 1.000
_exptl_absorpt_correction_T_min 0.933
_exptl_absorpt_correction_type multi-scan
_exptl_absorpt_process_details 'SADABS (Bruker, 2014)'
_exptl_crystal_colour colourless
_exptl_crystal_density_diffrn 1.173
_exptl_crystal_density_method 'not measured'
_exptl_crystal_description plate
_exptl_crystal_F_000 288
_exptl_crystal_size_max 0.68
_exptl_crystal_size_mid 0.58
_exptl_crystal_size_min 0.16
_refine_diff_density_max 0.111
_refine_diff_density_min -0.126
_refine_diff_density_rms 0.028
_refine_ls_extinction_method none
_refine_ls_goodness_of_fit_ref 1.122
_refine_ls_hydrogen_treatment constr
_refine_ls_matrix_type full
_refine_ls_number_parameters 129
_refine_ls_number_reflns 1420
_refine_ls_number_restraints 300
_refine_ls_restrained_S_all 1.030
_refine_ls_R_factor_all 0.0486
_refine_ls_R_factor_gt 0.0362
_refine_ls_shift/su_max 0.000
_refine_ls_shift/su_mean 0.000
_refine_ls_structure_factor_coef Fsqd
_refine_ls_weighting_details
;
 w=1/[\s^2^(Fo^2^)+(0.0336P)^2^+0.1549P]
 where P=(Fo^2^+2Fc^2^)/3
;
_refine_ls_weighting_scheme calc
_refine_ls_wR_factor_gt 0.0747
_refine_ls_wR_factor_ref 0.0785
_reflns_Friedel_coverage 0.779
_reflns_Friedel_fraction_full 0.987
_reflns_Friedel_fraction_max 0.981
_reflns_number_gt 1217
_reflns_number_total 1420
_reflns_threshold_expression 'I > 2\s(I)'
_cod_data_source_file ed5010.cif
_cod_data_source_block Nle210
_cod_database_code 1543868
_shelx_space_group_comment
;
The symmetry employed for this shelxl refinement is uniquely defined
by the following loop, which should always be used as a source of
symmetry information in preference to the above space-group names.
They are only intended as comments.
;
_shelxl_version_number 2013-2

loop_
_space_group_symop_operation_xyz
'x, y, z'
'-x, y, -z'
'x+1/2, y+1/2, z'
'-x+1/2, y+1/2, -z'

loop_
_atom_site_label
_atom_site_type_symbol
_atom_site_fract_x
_atom_site_fract_y
_atom_site_fract_z
_atom_site_U_iso_or_equiv
_atom_site_adp_type
_atom_site_occupancy
_atom_site_site_symmetry_order
_atom_site_calc_flag
_atom_site_refinement_flags_posn
_atom_site_refinement_flags_adp
_atom_site_refinement_flags_occupancy
_atom_site_disorder_assembly
_atom_site_disorder_group
O11 O 0.3717(16) 0.222(4) 0.9148(17) 0.0297(19) Uani 0.702(7) 1 d D U P A 1
O21 O 0.442(3) 0.601(3) 0.875(2) 0.049(2) Uani 0.702(7) 1 d D U P A 1
N11 N 0.622(2) 0.005(2) 0.9181(5) 0.0290(9) Uani 0.702(7) 1 d D U P A 1
H1 H 0.6218 0.0294 0.9777 0.044 Uiso 0.702(7) 1 calc R U P A 1
H2 H 0.7053 -0.0634 0.9085 0.044 Uiso 0.702(7) 1 calc R U P A 1
H3 H 0.5512 -0.1013 0.8971 0.044 Uiso 0.702(7) 1 calc R U P A 1
C11 C 0.4615(14) 0.371(3) 0.8884(6) 0.0275(10) Uani 0.702(7) 1 d D U P A 1
C21 C 0.6019(9) 0.2528(14) 0.8704(3) 0.0265(9) Uani 0.702(7) 1 d D U P A 1
H21 H 0.6800 0.3683 0.8945 0.032 Uiso 0.702(7) 1 calc R U P A 1
C31 C 0.6073(6) 0.2126(10) 0.7699(3) 0.0355(10) Uani 0.702(7) 1 d D U P A 1
H31A H 0.5210 0.1242 0.7436 0.043 Uiso 0.702(7) 1 calc R U P A 1
H31B H 0.6880 0.1030 0.7623 0.043 Uiso 0.702(7) 1 calc R U P A 1
C41 C 0.6206(6) 0.4610(10) 0.7186(3) 0.0519(13) Uani 0.702(7) 1 d D U P A 1
H41A H 0.5326 0.5581 0.7173 0.062 Uiso 0.702(7) 1 calc R U P A 1
H41B H 0.6974 0.5629 0.7508 0.062 Uiso 0.702(7) 1 calc R U P A 1
C51 C 0.6503(8) 0.4175(11) 0.6225(4) 0.080(2) Uani 0.702(7) 1 d D U P A 1
H51A H 0.5711 0.3240 0.5892 0.096 Uiso 0.702(7) 1 calc R U P A 1
H51B H 0.7356 0.3126 0.6235 0.096 Uiso 0.702(7) 1 calc R U P A 1
C61 C 0.6714(14) 0.667(2) 0.5736(7) 0.115(4) Uani 0.702(7) 1 d D U P A 1
H61A H 0.6856 0.6315 0.5118 0.172 Uiso 0.702(7) 1 calc R U P A 1
H61B H 0.7537 0.7552 0.6040 0.172 Uiso 0.702(7) 1 calc R U P A 1
H61C H 0.5884 0.7738 0.5739 0.172 Uiso 0.702(7) 1 calc R U P A 1
O12 O 0.368(4) 0.223(12) 0.905(4) 0.0297(19) Uani 0.298(7) 1 d D U P A 2
O22 O 0.446(7) 0.596(8) 0.865(5) 0.049(2) Uani 0.298(7) 1 d D U P A 2
N12 N 0.629(5) 0.015(6) 0.9137(11) 0.0290(9) Uani 0.298(7) 1 d D U P A 2
H4 H 0.6174 0.0618 0.9703 0.044 Uiso 0.298(7) 1 calc R U P A 2
H5 H 0.7191 -0.0309 0.9120 0.044 Uiso 0.298(7) 1 calc R U P A 2
H6 H 0.5711 -0.1167 0.8966 0.044 Uiso 0.298(7) 1 calc R U P A 2
C12 C 0.459(4) 0.364(7) 0.8756(16) 0.0275(10) Uani 0.298(7) 1 d D U P A 2
C22 C 0.592(2) 0.233(4) 0.8515(6) 0.0265(9) Uani 0.298(7) 1 d D U P A 2
H22 H 0.6714 0.3568 0.8594 0.032 Uiso 0.298(7) 1 calc R U P A 2
C32 C 0.5735(14) 0.138(2) 0.7544(7) 0.0355(10) Uani 0.298(7) 1 d D U P A 2
H32A H 0.4857 0.0387 0.7436 0.043 Uiso 0.298(7) 1 calc R U P A 2
H32B H 0.6520 0.0230 0.7464 0.043 Uiso 0.298(7) 1 calc R U P A 2
C42 C 0.5679(9) 0.350(2) 0.6844(7) 0.049(3) Uani 0.298(7) 1 d D U P A 2
H42A H 0.5349 0.2792 0.6246 0.059 Uiso 0.298(7) 1 calc R U P A 2
H42B H 0.4992 0.4785 0.6978 0.059 Uiso 0.298(7) 1 calc R U P A 2
C52 C 0.7105(10) 0.476(2) 0.6822(8) 0.061(3) Uani 0.298(7) 1 d D U P A 2
H52A H 0.7822 0.3449 0.6779 0.073 Uiso 0.298(7) 1 calc R U P A 2
H52B H 0.7368 0.5691 0.7388 0.073 Uiso 0.298(7) 1 calc R U P A 2
C62 C 0.710(2) 0.661(4) 0.6033(15) 0.084(7) Uani 0.298(7) 1 d D U P A 2
H62A H 0.8042 0.7311 0.6033 0.125 Uiso 0.298(7) 1 calc R U P A 2
H62B H 0.6436 0.7976 0.6093 0.125 Uiso 0.298(7) 1 calc R U P A 2
H62C H 0.6821 0.5710 0.5471 0.125 Uiso 0.298(7) 1 calc R U P A 2

loop_
_atom_site_aniso_label
_atom_site_aniso_U_11
_atom_site_aniso_U_22
_atom_site_aniso_U_33
_atom_site_aniso_U_23
_atom_site_aniso_U_13
_atom_site_aniso_U_12
O11 0.0187(11) 0.0289(9) 0.043(6) 0.003(3) 0.009(2) 0.0034(10)
O21 0.0298(18) 0.0234(12) 0.094(7) 0.006(2) 0.014(3) 0.0052(8)
N11 0.0187(17) 0.0281(15) 0.0412(13) -0.0032(11) 0.0074(12) 0.0058(14)
C11 0.0192(13) 0.0263(16) 0.037(3) -0.001(2) 0.003(2) 0.0016(11)
C21 0.0190(15) 0.0242(18) 0.037(2) -0.003(2) 0.005(2) -0.0010(13)
C31 0.032(3) 0.034(3) 0.041(2) -0.006(2) 0.0076(16) 0.001(2)
C41 0.064(3) 0.048(3) 0.045(3) 0.002(2) 0.016(2) 0.001(3)
C51 0.127(5) 0.071(4) 0.051(3) 0.007(3) 0.041(3) -0.004(3)
C61 0.210(11) 0.081(6) 0.060(7) 0.013(4) 0.047(7) -0.024(6)
O12 0.0187(11) 0.0289(9) 0.043(6) 0.003(3) 0.009(2) 0.0034(10)
O22 0.0298(18) 0.0234(12) 0.094(7) 0.006(2) 0.014(3) 0.0052(8)
N12 0.0187(17) 0.0281(15) 0.0412(13) -0.0032(11) 0.0074(12) 0.0058(14)
C12 0.0192(13) 0.0263(16) 0.037(3) -0.001(2) 0.003(2) 0.0016(11)
C22 0.0190(15) 0.0242(18) 0.037(2) -0.003(2) 0.005(2) -0.0010(13)
C32 0.032(3) 0.034(3) 0.041(2) -0.006(2) 0.0076(16) 0.001(2)
C42 0.056(6) 0.052(7) 0.040(6) 0.001(5) 0.005(5) 0.007(5)
C52 0.075(7) 0.063(7) 0.047(7) 0.012(7) 0.019(6) -0.008(7)
C62 0.121(13) 0.095(14) 0.046(12) 0.016(9) 0.053(11) 0.011(11)

loop_
_atom_type_symbol
_atom_type_description
_atom_type_scat_dispersion_real
_atom_type_scat_dispersion_imag
_atom_type_scat_source
C C 0.0033 0.0016 'International Tables Vol C Tables 4.2.6.8 and 6.1.1.4'
H H 0.0000 0.0000 'International Tables Vol C Tables 4.2.6.8 and 6.1.1.4'
N N 0.0061 0.0033 'International Tables Vol C Tables 4.2.6.8 and 6.1.1.4'
O O 0.0106 0.0060 'International Tables Vol C Tables 4.2.6.8 and 6.1.1.4'

loop_
_geom_angle_atom_site_label_1
_geom_angle_atom_site_label_2
_geom_angle_atom_site_label_3
_geom_angle
C21 N11 H1 109.5
C21 N11 H2 109.5
H1 N11 H2 109.5
C21 N11 H3 109.5
H1 N11 H3 109.5
H2 N11 H3 109.5
O21 C11 O11 124.3(3)
O21 C11 C21 118.8(3)
O11 C11 C21 116.9(3)
N11 C21 C31 109.5(3)
N11 C21 C11 109.3(3)
C31 C21 C11 111.9(3)
N11 C21 H21 108.7
C31 C21 H21 108.7
C11 C21 H21 108.7
C21 C31 C41 113.1(4)
C21 C31 H31A 109.0
C41 C31 H31A 109.0
C21 C31 H31B 109.0
C41 C31 H31B 109.0
H31A C31 H31B 107.8
C51 C41 C31 112.7(4)
C51 C41 H41A 109.1
C31 C41 H41A 109.1
C51 C41 H41B 109.1
C31 C41 H41B 109.1
H41A C41 H41B 107.8
C41 C51 C61 112.1(6)
C41 C51 H51A 109.2
C61 C51 H51A 109.2
C41 C51 H51B 109.2
C61 C51 H51B 109.2
H51A C51 H51B 107.9
C51 C61 H61A 109.5
C51 C61 H61B 109.5
H61A C61 H61B 109.5
C51 C61 H61C 109.5
H61A C61 H61C 109.5
H61B C61 H61C 109.5
C22 N12 H4 109.5
C22 N12 H5 109.5
H4 N12 H5 109.5
C22 N12 H6 109.5
H4 N12 H6 109.5
H5 N12 H6 109.5
O22 C12 O12 124.5(6)
O22 C12 C22 118.7(5)
O12 C12 C22 116.8(5)
N12 C22 C32 109.4(6)
N12 C22 C12 109.2(5)
C32 C22 C12 112.0(6)
N12 C22 H22 108.8
C32 C22 H22 108.8
C12 C22 H22 108.8
C22 C32 C42 113.7(6)
C22 C32 H32A 108.8
C42 C32 H32A 108.8
C22 C32 H32B 108.8
C42 C32 H32B 108.8
H32A C32 H32B 107.7
C52 C42 C32 112.7(6)
C52 C42 H42A 109.1
C32 C42 H42A 109.1
C52 C42 H42B 109.1
C32 C42 H42B 109.1
H42A C42 H42B 107.8
C42 C52 C62 112.6(8)
C42 C52 H52A 109.1
C62 C52 H52A 109.1
C42 C52 H52B 109.1
C62 C52 H52B 109.1
H52A C52 H52B 107.8
C52 C62 H62A 109.5
C52 C62 H62B 109.5
H62A C62 H62B 109.5
C52 C62 H62C 109.5
H62A C62 H62C 109.5
H62B C62 H62C 109.5

loop_
_geom_bond_atom_site_label_1
_geom_bond_atom_site_label_2
_geom_bond_distance
O11 C11 1.259(3)
O21 C11 1.239(3)
N11 C21 1.485(4)
N11 H1 0.9000
N11 H2 0.9000
N11 H3 0.9000
C11 C21 1.531(3)
C21 C31 1.527(4)
C21 H21 0.9900
C31 C41 1.528(6)
C31 H31A 0.9800
C31 H31B 0.9800
C41 C51 1.518(5)
C41 H41A 0.9800
C41 H41B 0.9800
C51 C61 1.529(8)
C51 H51A 0.9800
C51 H51B 0.9800
C61 H61A 0.9700
C61 H61B 0.9700
C61 H61C 0.9700
O12 C12 1.258(5)
O22 C12 1.239(5)
N12 C22 1.486(5)
N12 H4 0.9000
N12 H5 0.9000
N12 H6 0.9000
C12 C22 1.532(5)
C22 C32 1.525(6)
C22 H22 0.9900
C32 C42 1.527(7)
C32 H32A 0.9800
C32 H32B 0.9800
C42 C52 1.518(7)
C42 H42A 0.9800
C42 H42B 0.9800
C52 C62 1.527(9)
C52 H52A 0.9800
C52 H52B 0.9800
C62 H62A 0.9700
C62 H62B 0.9700
C62 H62C 0.9700

loop_
_geom_hbond_atom_site_label_D
_geom_hbond_atom_site_label_H
_geom_hbond_atom_site_label_A
_geom_hbond_distance_DH
_geom_hbond_distance_HA
_geom_hbond_distance_DA
_geom_hbond_angle_DHA
_geom_hbond_site_symmetry_A
N11 H1 O11 0.90 1.90 2.74(2) 155.7 2_657
N11 H2 O11 0.90 1.94 2.811(9) 163.3 3_545
N11 H2 O21 0.90 2.53 3.24(4) 136.4 3_545
N11 H3 O21 0.90 1.88 2.75(4) 161.6 1_545
C21 H21 O11 0.99 2.60 3.56(2) 164.8 3

loop_
_geom_torsion_atom_site_label_1
_geom_torsion_atom_site_label_2
_geom_torsion_atom_site_label_3
_geom_torsion_atom_site_label_4
_geom_torsion
O21 C11 C21 N11 161.8(15)
O11 C11 C21 N11 -19.7(15)
O21 C11 C21 C31 -76.8(15)
O11 C11 C21 C31 101.7(14)
N11 C21 C31 C41 -167.2(8)
C11 C21 C31 C41 71.5(8)
C21 C31 C41 C51 170.5(6)
C31 C41 C51 C61 -176.9(7)
O22 C12 C22 N12 147(4)
O12 C12 C22 N12 -33(4)
O22 C12 C22 C32 -91(4)
O12 C12 C22 C32 88(4)
N12 C22 C32 C42 -167.4(18)
C12 C22 C32 C42 71.4(18)
C22 C32 C42 C52 71.2(16)
C32 C42 C52 C62 171.5(14)
